data_7024135
loop_
_publ_author_name
'H\"oller, Christoph J'
'Mai, Marit'
'Feldmann, Claus'
'M\"uller-Buschbaum, Klaus'

_publ_section_title
;
 The interaction of rare earth chlorides with 4,4'-bipyridine for the
 reversible formation of template based luminescent Ln-N-MOFs.
;
_journal_issue 2
_journal_name_full 'Dalton transactions (Cambridge, England : 2003)'
_journal_page_first 461
_journal_page_last 468
_journal_paper_doi 10.1039/b911460b
_journal_volume 39
_journal_year 2010
_chemical_formula_moiety 2-infinite[Eu2Cl6(C10H8N2)3](C10H8N2)2
_chemical_formula_sum 'C25 H20 Cl3 Eu N5'
_chemical_formula_weight 648.77
_chemical_name_common
;2D-(Hexakis-chloro-tris-(4,4-bipyridino)-di-europium(iii))-di-
4,4-bipridine
;
_chemical_name_systematic
;
2D-[Hexakis-chloro-tris-(4,4-bipyridino)-di-europium(III)]-di-4,4-bipridine
;
_space_group_IT_number 2
_symmetry_cell_setting triclinic
_symmetry_space_group_name_Hall '-P 1'
_symmetry_space_group_name_H-M 'P -1'
_atom_sites_solution_hydrogens geom
_atom_sites_solution_primary direct
_atom_sites_solution_secondary difmap
_audit_creation_method SHELXL-97
_cell_angle_alpha 101.573(13)
_cell_angle_beta 103.898(13)
_cell_angle_gamma 100.046(14)
_cell_formula_units_Z 2
_cell_length_a 10.8663(13)
_cell_length_b 10.9704(10)
_cell_length_c 11.6913(14)
_cell_measurement_temperature 173(2)
_cell_measurement_theta_max 61.56
_cell_measurement_theta_min 6.04
_cell_volume 1288.6(3)
_computing_cell_refinement 'STOE SOFTWARE'
_computing_data_collection 'STOE SOFTWARE'
_computing_data_reduction 'STOE SOFTWARE'
_computing_molecular_graphics POVRAY
_computing_structure_refinement 'SHELXL-97 (Sheldrick, 1997)'
_computing_structure_solution 'SHELXS-97 (Sheldrick, 1997)'
_diffrn_ambient_temperature 173(2)
_diffrn_measured_fraction_theta_full 0.983
_diffrn_measured_fraction_theta_max 0.983
_diffrn_measurement_device_type 'STOE IPDS 1'
_diffrn_measurement_method '1.5 deg phi scans'
_diffrn_radiation_monochromator graphite
_diffrn_radiation_source 'fine-focus sealed tube'
_diffrn_radiation_type MoK\a
_diffrn_radiation_wavelength 0.71073
_diffrn_reflns_av_R_equivalents 0.0362
_diffrn_reflns_av_sigmaI/netI 0.0431
_diffrn_reflns_limit_h_max 14
_diffrn_reflns_limit_h_min -15
_diffrn_reflns_limit_k_max 15
_diffrn_reflns_limit_k_min -15
_diffrn_reflns_limit_l_max 16
_diffrn_reflns_limit_l_min 0
_diffrn_reflns_number 8063
_diffrn_reflns_theta_full 30.78
_diffrn_reflns_theta_max 30.78
_diffrn_reflns_theta_min 3.02
_exptl_absorpt_coefficient_mu 2.768
_exptl_absorpt_correction_T_max 0.7606
_exptl_absorpt_correction_T_min 0.5951
_exptl_absorpt_correction_type numerical
_exptl_crystal_colour colourless
_exptl_crystal_density_diffrn 1.672
_exptl_crystal_density_method 'not measured'
_exptl_crystal_description 'square pillar'
_exptl_crystal_F_000 638
_exptl_crystal_size_max 0.36
_exptl_crystal_size_mid 0.21
_exptl_crystal_size_min 0.13
_refine_diff_density_max 1.180
_refine_diff_density_min -1.142
_refine_diff_density_rms 0.143
_refine_ls_extinction_method none
_refine_ls_goodness_of_fit_ref 1.046
_refine_ls_hydrogen_treatment constr
_refine_ls_matrix_type full
_refine_ls_number_parameters 307
_refine_ls_number_reflns 7199
_refine_ls_number_restraints 0
_refine_ls_restrained_S_all 1.046
_refine_ls_R_factor_all 0.0421
_refine_ls_R_factor_gt 0.0325
_refine_ls_shift/su_max 0.001
_refine_ls_shift/su_mean 0.000
_refine_ls_structure_factor_coef Fsqd
_refine_ls_weighting_details 'calc w=1/[\s^2^(Fo^2^)+(0.0366P)^2^+1.1912P] where P=(Fo^2^+2Fc^2^)/3'
_refine_ls_weighting_scheme calc
_refine_ls_wR_factor_gt 0.0732
_refine_ls_wR_factor_ref 0.0754
_reflns_number_gt 5928
_reflns_number_total 8063
_reflns_threshold_expression >2sigma(I)
_cod_data_source_file b911460b.txt
_cod_data_source_block 1
_cod_original_sg_symbol_H-M P-1
_cod_database_code 7024135

loop_
_symmetry_equiv_pos_as_xyz
'x, y, z'
'-x, -y, -z'

loop_
_atom_site_label
_atom_site_type_symbol
_atom_site_fract_x
_atom_site_fract_y
_atom_site_fract_z
_atom_site_U_iso_or_equiv
_atom_site_adp_type
_atom_site_occupancy
_atom_site_symmetry_multiplicity
_atom_site_calc_flag
_atom_site_refinement_flags
Eu1 Eu 0.134201(16) 0.371705(17) 0.492873(18) 0.01415(5) Uani 1 1 d .
Cl2 Cl -0.01575(8) 0.19392(8) 0.54940(9) 0.02497(18) Uani 1 1 d .
Cl3 Cl 0.30439(8) 0.51323(8) 0.42021(9) 0.02439(18) Uani 1 1 d .
Cl1 Cl -0.08782(9) 0.42118(9) 0.36125(9) 0.02731(19) Uani 1 1 d .
N3 N 0.0785(3) 0.2167(3) 0.2862(3) 0.0203(6) Uani 1 1 d .
N1 N 0.2963(3) 0.4231(3) 0.7010(3) 0.0207(6) Uani 1 1 d .
N2 N 0.2887(3) 0.2134(3) 0.4932(3) 0.0187(6) Uani 1 1 d .
C15 C 0.1629(4) 0.2150(4) 0.2211(4) 0.0237(7) Uani 1 1 d .
H15 H 0.2453 0.2744 0.2533 0.028 Uiso 1 1 calc R
C3 C 0.4572(3) 0.4843(3) 0.9374(3) 0.0195(7) Uani 1 1 d .
C8 C 0.4559(3) 0.0445(3) 0.4982(4) 0.0188(7) Uani 1 1 d .
C9 C 0.4978(3) 0.1705(3) 0.4941(4) 0.0274(9) Uani 1 1 d .
H9 H 0.5847 0.2018 0.4932 0.033 Uiso 1 1 calc R
C7 C 0.3269(4) 0.0052(4) 0.4977(5) 0.0284(9) Uani 1 1 d .
H7 H 0.2929 -0.0803 0.4989 0.034 Uiso 1 1 calc R
C10 C 0.4112(3) 0.2500(3) 0.4914(4) 0.0263(8) Uani 1 1 d .
H10 H 0.4413 0.3354 0.4879 0.032 Uiso 1 1 calc R
C6 C 0.2480(3) 0.0929(3) 0.4957(4) 0.0257(8) Uani 1 1 d .
H6 H 0.1604 0.0648 0.4960 0.031 Uiso 1 1 calc R
C11 C -0.0371(4) 0.1324(4) 0.2380(4) 0.0250(8) Uani 1 1 d .
H11 H -0.0985 0.1322 0.2838 0.030 Uiso 1 1 calc R
C1 C 0.2500(4) 0.4000(4) 0.7905(4) 0.0255(7) Uani 1 1 d .
H1 H 0.1598 0.3617 0.7725 0.031 Uiso 1 1 calc R
C13 C 0.0165(4) 0.0447(3) 0.0593(4) 0.0222(7) Uani 1 1 d .
C2 C 0.3250(4) 0.4285(4) 0.9073(4) 0.0254(8) Uani 1 1 d .
H2 H 0.2870 0.4102 0.9690 0.030 Uiso 1 1 calc R
C14 C 0.1368(4) 0.1320(4) 0.1101(4) 0.0263(8) Uani 1 1 d .
H14 H 0.2008 0.1336 0.0672 0.032 Uiso 1 1 calc R
C4 C 0.5059(4) 0.5076(4) 0.8439(4) 0.0290(8) Uani 1 1 d .
H4 H 0.5960 0.5445 0.8590 0.035 Uiso 1 1 calc R
C12 C -0.0715(4) 0.0470(4) 0.1273(4) 0.0267(8) Uani 1 1 d .
H12 H -0.1550 -0.0105 0.0971 0.032 Uiso 1 1 calc R
C21 C 0.2252(4) 0.7556(4) 1.0526(4) 0.0300(9) Uani 1 1 d .
C5 C 0.4236(4) 0.4773(4) 0.7295(4) 0.0276(8) Uani 1 1 d .
H5 H 0.4583 0.4957 0.6660 0.033 Uiso 1 1 calc R
C19 C 0.3829(5) 0.8000(4) 0.9359(5) 0.0341(9) Uani 1 1 d .
H19 H 0.3130 0.7787 0.8632 0.041 Uiso 1 1 calc R
C25 C 0.1279(4) 0.6684(4) 0.9583(4) 0.0300(8) Uani 1 1 d .
H25 H 0.1469 0.6305 0.8860 0.036 Uiso 1 1 calc R
N4 N 0.6141(4) 0.8685(4) 1.0282(5) 0.0454(11) Uani 1 1 d .
C18 C 0.3592(4) 0.7947(4) 1.0451(4) 0.0304(9) Uani 1 1 d .
C24 C 0.0033(5) 0.6363(5) 0.9687(5) 0.0371(10) Uani 1 1 d .
H24 H -0.0615 0.5762 0.9023 0.044 Uiso 1 1 calc R
N5 N -0.0306(4) 0.6842(5) 1.0653(5) 0.0463(11) Uani 1 1 d .
C22 C 0.1901(5) 0.8059(5) 1.1540(5) 0.0390(10) Uani 1 1 d .
H22 H 0.2522 0.8666 1.2219 0.047 Uiso 1 1 calc R
C17 C 0.4675(5) 0.8284(5) 1.1447(5) 0.0399(10) Uani 1 1 d .
H17 H 0.4574 0.8274 1.2230 0.048 Uiso 1 1 calc R
C20 C 0.5102(5) 0.8370(5) 0.9335(5) 0.0430(12) Uani 1 1 d .
H20 H 0.5240 0.8398 0.8567 0.052 Uiso 1 1 calc R
C23 C 0.0625(6) 0.7664(6) 1.1553(5) 0.0469(13) Uani 1 1 d .
H23 H 0.0403 0.8015 1.2267 0.056 Uiso 1 1 calc R
C16 C 0.5906(5) 0.8635(5) 1.1317(6) 0.0457(12) Uani 1 1 d .
H16 H 0.6628 0.8854 1.2026 0.055 Uiso 1 1 calc R

loop_
_atom_site_aniso_label
_atom_site_aniso_U_11
_atom_site_aniso_U_22
_atom_site_aniso_U_33
_atom_site_aniso_U_23
_atom_site_aniso_U_13
_atom_site_aniso_U_12
Eu1 0.01319(7) 0.01504(7) 0.01217(9) -0.00003(5) 0.00183(5) 0.00457(5)
Cl2 0.0218(4) 0.0248(4) 0.0275(5) 0.0050(4) 0.0104(4) 0.0006(3)
Cl3 0.0221(4) 0.0209(4) 0.0302(5) 0.0064(4) 0.0096(4) 0.0021(3)
Cl1 0.0278(4) 0.0309(4) 0.0164(5) -0.0064(4) -0.0047(3) 0.0192(3)
N3 0.0178(12) 0.0238(14) 0.0152(17) -0.0011(12) 0.0005(11) 0.0071(11)
N1 0.0190(13) 0.0247(14) 0.0162(17) 0.0025(12) 0.0013(12) 0.0079(11)
N2 0.0154(12) 0.0174(12) 0.0235(18) 0.0026(12) 0.0048(11) 0.0087(10)
C15 0.0216(15) 0.0264(17) 0.018(2) -0.0043(14) 0.0057(14) 0.0049(13)
C3 0.0173(14) 0.0226(15) 0.017(2) 0.0044(13) 0.0018(14) 0.0058(12)
C8 0.0142(13) 0.0143(14) 0.026(2) 0.0021(13) 0.0031(13) 0.0059(11)
C9 0.0127(14) 0.0189(15) 0.053(3) 0.0117(17) 0.0123(16) 0.0033(12)
C7 0.0217(16) 0.0174(15) 0.050(3) 0.0094(17) 0.0133(17) 0.0086(13)
C10 0.0151(14) 0.0166(15) 0.048(3) 0.0097(16) 0.0080(16) 0.0055(12)
C6 0.0149(14) 0.0183(15) 0.049(3) 0.0120(16) 0.0128(16) 0.0078(12)
C11 0.0211(15) 0.0257(17) 0.023(2) -0.0046(15) 0.0074(15) 0.0035(13)
C1 0.0182(15) 0.0358(19) 0.019(2) 0.0049(16) 0.0018(14) 0.0035(14)
C13 0.0234(16) 0.0230(16) 0.017(2) -0.0023(14) 0.0049(14) 0.0070(13)
C2 0.0182(15) 0.0354(19) 0.019(2) 0.0064(16) 0.0023(14) 0.0026(14)
C14 0.0257(17) 0.0293(18) 0.020(2) -0.0027(15) 0.0072(15) 0.0057(14)
C4 0.0175(15) 0.045(2) 0.021(2) 0.0085(18) 0.0021(14) 0.0014(15)
C12 0.0214(16) 0.0290(18) 0.021(2) -0.0069(15) 0.0053(15) 0.0000(14)
C21 0.038(2) 0.033(2) 0.024(2) 0.0108(17) 0.0139(18) 0.0114(17)
C5 0.0236(16) 0.037(2) 0.016(2) 0.0044(16) 0.0017(15) -0.0003(15)
C19 0.036(2) 0.034(2) 0.034(3) 0.0061(19) 0.016(2) 0.0087(17)
C25 0.033(2) 0.0309(19) 0.029(2) 0.0097(17) 0.0120(18) 0.0090(16)
N4 0.035(2) 0.039(2) 0.061(3) 0.006(2) 0.019(2) 0.0049(17)
C18 0.035(2) 0.0266(18) 0.031(3) 0.0068(17) 0.0127(19) 0.0086(16)
C24 0.037(2) 0.035(2) 0.043(3) 0.018(2) 0.014(2) 0.0072(18)
N5 0.041(2) 0.061(3) 0.052(3) 0.029(2) 0.026(2) 0.016(2)
C22 0.045(2) 0.048(3) 0.028(3) 0.009(2) 0.019(2) 0.012(2)
C17 0.044(2) 0.038(2) 0.034(3) 0.004(2) 0.010(2) 0.009(2)
C20 0.046(3) 0.044(3) 0.047(3) 0.011(2) 0.027(3) 0.012(2)
C23 0.056(3) 0.060(3) 0.040(3) 0.019(3) 0.031(3) 0.021(3)
C16 0.035(2) 0.039(2) 0.053(4) 0.003(2) 0.006(2) 0.0028(19)

loop_
_atom_type_symbol
_atom_type_description
_atom_type_scat_dispersion_real
_atom_type_scat_dispersion_imag
_atom_type_scat_source
C C 0.0033 0.0016 'International Tables Vol C Tables 4.2.6.8 and 6.1.1.4'
H H 0.0000 0.0000 'International Tables Vol C Tables 4.2.6.8 and 6.1.1.4'
N N 0.0061 0.0033 'International Tables Vol C Tables 4.2.6.8 and 6.1.1.4'
Cl Cl 0.1484 0.1585 'International Tables Vol C Tables 4.2.6.8 and 6.1.1.4'
Pr Pr -0.2180 2.8214 'International Tables Vol C Tables 4.2.6.8 and 6.1.1.4'

loop_
_geom_angle_atom_site_label_1
_geom_angle_atom_site_label_2
_geom_angle_atom_site_label_3
_geom_angle
_geom_angle_site_symmetry_1
_geom_angle_site_symmetry_3
N1 Eu1 N3 139.33(9) . .
N1 Eu1 Cl2 90.45(8) . .
N3 Eu1 Cl2 86.12(8) . .
N1 Eu1 Cl3 89.80(7) . .
N3 Eu1 Cl3 86.37(7) . .
Cl2 Eu1 Cl3 168.75(3) . .
N1 Eu1 N2 70.36(10) . .
N3 Eu1 N2 68.97(10) . .
Cl2 Eu1 N2 84.13(7) . .
Cl3 Eu1 N2 85.35(7) . .
N1 Eu1 Cl1 144.75(7) . .
N3 Eu1 Cl1 75.66(7) . .
Cl2 Eu1 Cl1 87.63(3) . .
Cl3 Eu1 Cl1 98.60(3) . .
N2 Eu1 Cl1 144.10(8) . .
N1 Eu1 Cl1 71.88(7) . 2_566
N3 Eu1 Cl1 148.76(7) . 2_566
Cl2 Eu1 Cl1 97.15(3) . 2_566
Cl3 Eu1 Cl1 93.62(3) . 2_566
N2 Eu1 Cl1 142.23(8) . 2_566
Cl1 Eu1 Cl1 73.46(3) . 2_566
N1 Eu1 Eu1 108.25(7) . 2_566
N3 Eu1 Eu1 112.39(7) . 2_566
Cl2 Eu1 Eu1 92.99(2) . 2_566
Cl3 Eu1 Eu1 97.61(2) . 2_566
N2 Eu1 Eu1 176.77(7) . 2_566
Cl1 Eu1 Eu1 36.86(2) . 2_566
Cl1 Eu1 Eu1 36.60(2) 2_566 2_566
Eu1 Cl1 Eu1 106.54(3) . 2_566
C15 N3 C11 117.2(3) . .
C15 N3 Eu1 121.3(2) . .
C11 N3 Eu1 121.6(2) . .
C1 N1 C5 117.0(4) . .
C1 N1 Eu1 116.9(2) . .
C5 N1 Eu1 126.0(3) . .
C6 N2 C10 117.1(3) . .
C6 N2 Eu1 121.3(2) . .
C10 N2 Eu1 121.6(2) . .
N3 C15 C14 122.9(4) . .
C4 C3 C2 116.8(4) . .
C4 C3 C3 120.8(4) . 2_667
C2 C3 C3 122.3(4) . 2_667
C7 C8 C9 117.0(3) . .
C7 C8 C8 121.3(4) . 2_656
C9 C8 C8 121.7(4) . 2_656
C10 C9 C8 119.3(3) . .
C8 C7 C6 119.2(3) . .
N2 C10 C9 123.8(3) . .
N2 C6 C7 123.6(3) . .
N3 C11 C12 123.8(3) . .
N1 C1 C2 122.9(3) . .
C12 C13 C14 116.8(4) . .
C12 C13 C13 121.0(4) . 2
C14 C13 C13 122.2(4) . 2
C1 C2 C3 120.3(4) . .
C15 C14 C13 120.1(3) . .
C5 C4 C3 119.0(4) . .
C11 C12 C13 119.2(4) . .
C22 C21 C25 116.4(4) . .
C22 C21 C18 121.3(5) . .
C25 C21 C18 122.3(4) . .
N1 C5 C4 123.8(4) . .
C18 C19 C20 118.8(5) . .
C24 C25 C21 120.2(4) . .
C16 N4 C20 115.1(4) . .
C19 C18 C17 115.7(4) . .
C19 C18 C21 121.0(4) . .
C17 C18 C21 123.3(4) . .
N5 C24 C25 123.5(5) . .
C24 N5 C23 116.1(4) . .
C21 C22 C23 118.7(5) . .
C18 C17 C16 120.6(5) . .
N4 C20 C19 125.7(5) . .
N5 C23 C22 125.1(5) . .
N4 C16 C17 124.1(5) . .

loop_
_geom_bond_atom_site_label_1
_geom_bond_atom_site_label_2
_geom_bond_distance
_geom_bond_site_symmetry_2
Eu1 N1 2.527(3) .
Eu1 N3 2.527(3) .
Eu1 Cl2 2.6118(9) .
Eu1 Cl3 2.6142(9) .
Eu1 N2 2.618(3) .
Eu1 Cl1 2.7371(9) .
Eu1 Cl1 2.7537(9) 2_566
Cl1 Eu1 2.7537(9) 2_566
N3 C15 1.326(5) .
N3 C11 1.340(5) .
N1 C1 1.315(5) .
N1 C5 1.338(5) .
N2 C6 1.327(4) .
N2 C10 1.328(4) .
C15 C14 1.361(6) .
C3 C4 1.373(5) .
C3 C2 1.388(5) .
C3 C3 1.468(8) 2_667
C8 C7 1.391(5) .
C8 C9 1.392(5) .
C8 C8 1.482(6) 2_656
C9 C10 1.389(5) .
C7 C6 1.395(5) .
C11 C12 1.361(6) .
C1 C2 1.353(6) .
C13 C12 1.383(5) .
C13 C14 1.394(5) .
C13 C13 1.452(8) 2
C4 C5 1.357(6) .
C21 C22 1.372(6) .
C21 C25 1.384(7) .
C21 C18 1.473(6) .
C19 C18 1.373(6) .
C19 C20 1.381(6) .
C25 C24 1.379(6) .
N4 C16 1.306(8) .
N4 C20 1.315(8) .
C18 C17 1.376(7) .
C24 N5 1.310(7) .
N5 C23 1.317(8) .
C22 C23 1.383(7) .
C17 C16 1.378(7) .
